data_2101910
loop_
_publ_author_name
'Cole, J. C.'
'Cole, J. M.'
'Cross, G. H.'
'Farsari, M.'
'Howard, J. A. K.'
'Szablewski, M.'

_publ_section_title
;
 Structural Studies of a Series of Organic Non-Linear Optical Materials
;
_journal_issue 5
_journal_name_full 'Acta Crystallographica Section B'
_journal_page_first 812
_journal_page_last 821
_journal_paper_doi 10.1107/S010876819601525X
_journal_volume 53
_journal_year 1997
_chemical_formula_sum 'C18 H15 N5'
_chemical_formula_weight 301.35
_chemical_name_systematic
;
 ?
;
_space_group_IT_number 2
_symmetry_cell_setting triclinic
_symmetry_space_group_name_Hall '-P 1'
_symmetry_space_group_name_H-M 'P -1'
_audit_creation_method SHELXL
_cell_angle_alpha 91.45(4)
_cell_angle_beta 96.93(4)
_cell_angle_gamma 118.03(4)
_cell_formula_units_Z 2
_cell_length_a 7.615(4)
_cell_length_b 7.962(4)
_cell_length_c 14.740(4)
_cell_measurement_reflns_used 51
_cell_measurement_temperature 150(2)
_cell_measurement_theta_max 13.1
_cell_measurement_theta_min 10.3
_cell_volume 779.7(7)
_computing_cell_refinement 'AFC/MSC (MSC, 1989)'
_computing_data_collection 'AFC/MSC (MSC, 1989)'
_computing_data_reduction 'Texsan Version 5.1 (MSC, 1989)'
_computing_molecular_graphics SHELXTL-PLUS
_computing_publication_material 'SHELXL-93 (Sheldrick, 1993)'
_computing_structure_refinement 'SHELXL-93 (Sheldrick, 1993)'
_computing_structure_solution 'SHELXS-86 (Sheldrick, 1990)'
_diffrn_ambient_temperature 150(2)
_diffrn_measurement_device 'AFC6S Rigaku diffractometer'
_diffrn_measurement_method '\w scans'
_diffrn_radiation_monochromator graphite
_diffrn_radiation_source 'fine-focus sealed tube'
_diffrn_radiation_type MoK\a
_diffrn_radiation_wavelength 0.71073
_diffrn_reflns_av_R_equivalents 0.0090
_diffrn_reflns_av_sigmaI/netI 0.0374
_diffrn_reflns_limit_h_max 8
_diffrn_reflns_limit_h_min -9
_diffrn_reflns_limit_k_max 10
_diffrn_reflns_limit_k_min 0
_diffrn_reflns_limit_l_max 19
_diffrn_reflns_limit_l_min -19
_diffrn_reflns_number 3847
_diffrn_reflns_theta_max 27.50
_diffrn_reflns_theta_min 2.80
_diffrn_standards_decay_% 0
_diffrn_standards_interval_count 147
_diffrn_standards_number 3
_exptl_absorpt_coefficient_mu 0.081
_exptl_absorpt_correction_type none
_exptl_crystal_colour 'metallic green'
_exptl_crystal_density_diffrn 1.284
_exptl_crystal_description 'square plate'
_exptl_crystal_F_000 316
_exptl_crystal_size_max 0.5
_exptl_crystal_size_mid 0.5
_exptl_crystal_size_min 0.2
_refine_diff_density_max .280
_refine_diff_density_min -.183
_refine_ls_extinction_coef 0.027(4)
_refine_ls_extinction_method 'SHELXL93 (Sheldrick, 1993)'
_refine_ls_goodness_of_fit_all 1.031
_refine_ls_goodness_of_fit_obs 1.063
_refine_ls_hydrogen_treatment refall
_refine_ls_matrix_type full
_refine_ls_number_parameters 254
_refine_ls_number_reflns 3589
_refine_ls_number_restraints 0
_refine_ls_restrained_S_all 1.033
_refine_ls_restrained_S_obs 1.063
_refine_ls_R_factor_all 0.0706
_refine_ls_R_factor_obs 0.0381
_refine_ls_shift/esd_max -0.054
_refine_ls_shift/esd_mean 0.007
_refine_ls_structure_factor_coef Fsqd
_refine_ls_weighting_details 'w=1/[\s^2^(Fo^2^)+(0.0552P)^2^+0.1687P] where P=(Fo^2^+2Fc^2^)/3'
_refine_ls_weighting_scheme calc
_refine_ls_wR_factor_all 0.1158
_refine_ls_wR_factor_obs 0.1009
_reflns_number_observed 2641
_reflns_number_total 3590
_reflns_observed_criterion >2sigma(I)
_cod_data_source_file an0521.cif
_cod_data_source_block V
_cod_depositor_comments
;
The following automatic conversions were performed:

'_refine_ls_weighting_scheme' value 'calc
w=1/[\s^2^(Fo^2^)+(0.0552P)^2^+0.1687P] where P=(Fo^2^+2Fc^2^)/3' was
changed to 'calc'. New tag '_refine_ls_weighting_details' was
created. The value of the new tag was set to
'w=1/[\s^2^(Fo^2^)+(0.0552P)^2^+0.1687P] where P=(Fo^2^+2Fc^2^)/3'.

Automatic conversion script
Id: cif_fix_values 3143 2015-03-26 13:38:13Z robertas 
;
_cod_original_cell_volume 779.7(6)
_cod_database_code 2101910

loop_
_symmetry_equiv_pos_as_xyz
'x, y, z'
'-x, -y, -z'

loop_
_atom_site_aniso_label
_atom_site_aniso_U_11
_atom_site_aniso_U_22
_atom_site_aniso_U_33
_atom_site_aniso_U_12
_atom_site_aniso_U_13
_atom_site_aniso_U_23
N1 0.0670(10) 0.0365(7) 0.0321(7) 0.0320(7) 0.0116(7) 0.0070(6)
N2 0.0454(8) 0.0426(7) 0.0237(6) 0.0246(6) 0.0054(5) 0.0005(5)
N3 0.0369(7) 0.0261(6) 0.0318(6) 0.0164(5) 0.0051(5) 0.0007(5)
N4 0.0599(9) 0.0301(7) 0.0348(7) 0.0240(7) 0.0059(6) 0.0053(5)
N5 0.0326(6) 0.0219(5) 0.0192(5) 0.0134(5) 0.0041(4) 0.0030(4)
C1 0.0388(8) 0.0326(8) 0.0194(6) 0.0199(6) 0.0061(6) 0.0042(5)
C2 0.0261(7) 0.0283(7) 0.0221(7) 0.0133(6) 0.0005(5) 0.0029(5)
C3 0.0260(7) 0.0243(6) 0.0208(6) 0.0126(5) 0.0026(5) 0.0008(5)
C4 0.0199(6) 0.0242(6) 0.0208(6) 0.0101(5) 0.0017(5) 0.0000(5)
C5 0.0289(7) 0.0216(6) 0.0228(6) 0.0141(5) 0.0045(5) 0.0001(5)
C6 0.0275(7) 0.0227(6) 0.0212(6) 0.0125(5) 0.0043(5) -0.0014(5)
C7 0.0200(6) 0.0199(6) 0.0208(6) 0.0086(5) 0.0026(5) -0.0003(5)
C8 0.0224(6) 0.0197(6) 0.0246(6) 0.0090(5) 0.0031(5) -0.0019(5)
C9 0.0244(6) 0.0223(6) 0.0206(6) 0.0101(5) 0.0034(5) -0.0023(5)
C10 0.0183(6) 0.0190(6) 0.0235(6) 0.0080(5) 0.0013(5) -0.0008(5)
C11 0.0224(6) 0.0240(7) 0.0207(6) 0.0093(5) 0.0032(5) 0.0017(5)
C12 0.0291(7) 0.0213(6) 0.0223(6) 0.0134(5) 0.0036(5) 0.0015(5)
C13 0.0239(6) 0.0217(6) 0.0217(6) 0.0117(5) 0.0016(5) 0.0009(5)
C14 0.0333(7) 0.0276(7) 0.0230(6) 0.0152(6) 0.0031(5) 0.0023(5)
C15 0.0365(8) 0.0238(7) 0.0221(6) 0.0168(6) 0.0058(6) 0.0011(5)
C16 0.0410(9) 0.0255(7) 0.0359(8) 0.0116(7) 0.0075(7) 0.0036(6)
C17 0.0405(8) 0.0277(7) 0.0181(6) 0.0178(6) 0.0020(6) 0.0043(5)
C18 0.0430(9) 0.0360(8) 0.0300(8) 0.0217(7) 0.0122(7) 0.0106(6)

loop_
_atom_site_label
_atom_site_fract_x
_atom_site_fract_y
_atom_site_fract_z
_atom_site_U_iso_or_equiv
_atom_site_thermal_displace_type
_atom_site_calc_flag
_atom_site_occupancy
_atom_site_type_symbol
N1 0.3662(2) 1.0663(2) 0.79419(9) 0.0417(4) Uani d 1 N
N2 0.3785(2) 0.5993(2) 0.63328(9) 0.0358(3) Uani d 1 N
N3 0.2021(2) -0.0096(2) 1.07724(9) 0.0310(3) Uani d 1 N
N4 0.1201(2) -0.0436(2) 1.28451(9) 0.0407(3) Uani d 1 N
N5 0.1535(2) 0.3788(2) 1.34754(7) 0.0244(3) Uani d 1 N
C1 0.3527(2) 0.9159(2) 0.78956(9) 0.0289(3) Uani d 1 C
C2 0.3573(2) 0.6563(2) 0.70120(9) 0.0257(3) Uani d 1 C
C3 0.3320(2) 0.7286(2) 0.78539(9) 0.0236(3) Uani d 1 C
C4 0.2958(2) 0.6230(2) 0.86225(9) 0.0220(3) Uani d 1 C
C5 0.2805(2) 0.7036(2) 0.94744(9) 0.0236(3) Uani d 1 C
H5 0.289(2) 0.827(2) 0.9486(11) 0.031 Uiso d 1 H
C6 0.2512(2) 0.6061(2) 1.02313(9) 0.0236(3) Uani d 1 C
H6 0.245(2) 0.669(2) 1.0791(11) 0.026 Uiso d 1 H
C7 0.2358(2) 0.4199(2) 1.02199(8) 0.0207(3) Uani d 1 C
C8 0.2497(2) 0.3398(2) 0.93657(9) 0.0228(3) Uani d 1 C
H8 0.242(3) 0.216(2) 0.9337(11) 0.033 Uiso d 1 H
C9 0.2773(2) 0.4359(2) 0.86003(9) 0.0230(3) Uani d 1 C
H9 0.285(3) 0.379(2) 0.8025(12) 0.035 Uiso d 1 H
C10 0.2091(2) 0.3177(2) 1.10098(9) 0.0208(3) Uani d 1 C
C11 0.2018(2) 0.1333(2) 1.08927(9) 0.0231(3) Uani d 1 C
C12 0.1979(2) 0.3885(2) 1.18762(9) 0.0237(3) Uani d 1 C
H12 0.216(2) 0.515(2) 1.1930(11) 0.027 Uiso d 1 H
C13 0.1666(2) 0.2991(2) 1.26864(9) 0.0223(3) Uani d 1 C
C14 0.1412(2) 0.1072(2) 1.27456(9) 0.0278(3) Uani d 1 C
C15 0.1718(2) 0.5711(2) 1.35558(9) 0.0264(3) Uani d 1 C
H15A 0.087(2) 0.569(2) 1.4009(11) 0.023 Uiso d 1 H
H15B 0.119(2) 0.596(2) 1.2966(12) 0.030 Uiso d 1 H
C16 0.3879(3) 0.7243(2) 1.38586(12) 0.0357(3) Uani d 1 C
H16A 0.396(3) 0.852(3) 1.3902(13) 0.044 Uiso d 1 H
H16B 0.473(3) 0.724(3) 1.3420(13) 0.044 Uiso d 1 H
H16C 0.435(3) 0.702(3) 1.4477(14) 0.045 Uiso d 1 H
C17 0.1414(2) 0.2874(2) 1.43450(9) 0.0283(3) Uani d 1 C
H17A 0.217(3) 0.393(2) 1.4829(12) 0.035 Uiso d 1 H
H17B 0.212(2) 0.211(2) 1.4329(11) 0.027 Uiso d 1 H
C18 -0.0742(3) 0.1658(2) 1.45069(11) 0.0344(3) Uani d 1 C
H18A -0.070(3) 0.123(3) 1.5150(14) 0.047 Uiso d 1 H
H18B -0.141(3) 0.057(3) 1.4057(14) 0.045 Uiso d 1 H
H18C -0.147(3) 0.245(3) 1.4462(12) 0.039 Uiso d 1 H

loop_
_atom_type_symbol
_atom_type_description
_atom_type_scat_dispersion_real
_atom_type_scat_dispersion_imag
_atom_type_scat_source
C C .0033 .0016 'International Tables Vol C Tables 4.2.6.8 and 6.1.1.4'
H H .0000 .0000 'International Tables Vol C Tables 4.2.6.8 and 6.1.1.4'
N N .0061 .0033 'International Tables Vol C Tables 4.2.6.8 and 6.1.1.4'

loop_
_geom_angle_atom_site_label_1
_geom_angle_atom_site_label_2
_geom_angle_atom_site_label_3
_geom_angle
_geom_angle_publ_flag
C13 N5 C15 122.34(11) yes
C13 N5 C17 122.14(11) yes
C15 N5 C17 115.22(11) yes
N1 C1 C3 178.5(2) yes
N2 C2 C3 179.53(14) yes
C4 C3 C1 121.14(12) yes
C4 C3 C2 121.64(12) yes
C1 C3 C2 117.18(12) yes
C3 C4 C9 122.11(12) yes
C3 C4 C5 120.27(12) yes
C9 C4 C5 117.61(12) yes
C6 C5 C4 121.19(12) yes
C6 C5 H5 121.1(10) yes
C4 C5 H5 117.7(10) yes
C5 C6 C7 121.61(12) yes
C5 C6 H6 117.3(9) yes
C7 C6 H6 121.1(9) yes
C10 C7 C6 122.31(12) yes
C10 C7 C8 120.80(12) yes
C6 C7 C8 116.89(12) yes
C9 C8 C7 121.90(13) yes
C9 C8 H8 119.1(10) yes
C7 C8 H8 119.0(10) yes
C8 C9 C4 120.80(12) yes
C8 C9 H9 120.9(10) yes
C4 C9 H9 118.3(10) yes
C12 C10 C7 124.02(12) yes
C12 C10 C11 120.31(12) yes
C7 C10 C11 115.62(12) yes
N3 C11 C10 176.89(14) yes
C13 C12 C10 128.84(13) yes
C13 C12 H12 114.2(9) yes
C10 C12 H12 116.9(9) yes
N5 C13 C12 123.95(12) yes
N5 C13 C14 113.80(12) yes
C12 C13 C14 122.24(12) yes
N4 C14 C13 176.04(15) yes
N5 C15 C16 111.89(13) yes
N5 C15 H15A 106.3(9) yes
C16 C15 H15A 110.5(9) yes
N5 C15 H15B 109.4(9) yes
C16 C15 H15B 110.1(10) yes
H15A C15 H15B 108.6(13) yes
C15 C16 H16A 110.0(11) yes
C15 C16 H16B 110.7(12) yes
H16A C16 H16B 108.1(16) yes
C15 C16 H16C 108.7(11) yes
H16A C16 H16C 107.7(15) yes
H16B C16 H16C 111.4(16) yes
N5 C17 C18 112.27(13) yes
N5 C17 H17A 105.4(10) yes
C18 C17 H17A 111.1(10) yes
N5 C17 H17B 108.2(9) yes
C18 C17 H17B 111.3(10) yes
H17A C17 H17B 108.3(14) yes
C17 C18 H18A 107.7(11) yes
C17 C18 H18B 109.7(12) yes
H18A C18 H18B 110.5(16) yes
C17 C18 H18C 109.6(10) yes
H18A C18 H18C 109.3(14) yes
H18B C18 H18C 110.0(15) yes

loop_
_geom_bond_atom_site_label_1
_geom_bond_atom_site_label_2
_geom_bond_distance
_geom_bond_publ_flag
N1 C1 1.152(2) yes
N2 C2 1.148(2) yes
N3 C11 1.148(2) yes
N4 C14 1.150(2) yes
N5 C13 1.347(2) yes
N5 C15 1.471(2) yes
N5 C17 1.481(2) yes
C1 C3 1.423(2) yes
C2 C3 1.427(2) yes
C3 C4 1.404(2) yes
C4 C9 1.428(2) yes
C4 C5 1.438(2) yes
C5 C6 1.356(2) yes
C5 H5 0.95(2) yes
C6 C7 1.431(2) yes
C6 H6 0.97(2) yes
C7 C10 1.418(2) yes
C7 C8 1.435(2) yes
C8 C9 1.361(2) yes
C8 H8 0.96(2) yes
C9 H9 0.97(2) yes
C10 C12 1.411(2) yes
C10 C11 1.448(2) yes
C12 C13 1.393(2) yes
C12 H12 0.95(2) yes
C13 C14 1.454(2) yes
C15 C16 1.518(2) yes
C15 H15A 0.98(2) yes
C15 H15B 0.98(2) yes
C16 H16A 0.99(2) yes
C16 H16B 0.97(2) yes
C16 H16C 0.99(2) yes
C17 C18 1.517(2) yes
C17 H17A 0.98(2) yes
C17 H17B 0.98(2) yes
C18 H18A 1.02(2) yes
C18 H18B 0.96(2) yes
C18 H18C 1.01(2) yes

loop_
_cod_related_entry_id
_cod_related_entry_database
_cod_related_entry_code
1 ChemSpider 21188570
